data_7228997
loop_
_publ_author_name
'Ma, Yan'
'Yang, Yong-Sheng'
'Jiang, Yu-Han'
'Li, Yue-Xue'
'Liu, Min'
'Li, Zhong-Feng'
'Han, Hong-Liang'
'Yang, Yu-Ping'
'Xin, Xiu-Lan'
'Jin, Qiong-Hua'

_publ_section_title
;
 Lanthanide contraction and chelating effect on a new family of lanthanide
 complexes with tetrakis(O-isopropyl)methyle-nediphosphonate: synthesis,
 structures and terahertz time-domain spectroscopy
;
_journal_issue 66
_journal_name_full 'RSC Adv.'
_journal_page_first 41651
_journal_paper_doi 10.1039/C7RA07888A
_journal_volume 7
_journal_year 2017
_chemical_formula_sum 'C26 H64 Cl3 Ho O14 P4'
_chemical_formula_weight 995.93
_chemical_name_systematic
; 
 ? 
;
_space_group_IT_number 2
_symmetry_cell_setting triclinic
_symmetry_space_group_name_Hall '-P 1'
_symmetry_space_group_name_H-M 'P -1'
_atom_sites_solution_hydrogens geom
_atom_sites_solution_primary direct
_atom_sites_solution_secondary difmap
_audit_creation_method SHELXL-97
_audit_update_record
;
2017-07-07 deposited with the CCDC.
2017-08-18 downloaded from the CCDC.
;
_cell_angle_alpha 69.5060(10)
_cell_angle_beta 68.1450(10)
_cell_angle_gamma 77.605(2)
_cell_formula_units_Z 2
_cell_length_a 12.3651(11)
_cell_length_b 13.0974(13)
_cell_length_c 16.4608(15)
_cell_measurement_reflns_used 3400
_cell_measurement_temperature 298(2)
_cell_measurement_theta_max 23.833
_cell_measurement_theta_min 2.598
_cell_volume 2306.7(4)
_computing_cell_refinement 'Bruker SMART'
_computing_data_collection 'Bruker SMART'
_computing_data_reduction 'Bruker SAINT'
_computing_molecular_graphics 'Bruker SHELXTL'
_computing_publication_material 'Bruker SHELXTL'
_computing_structure_refinement 'SHELXL-97 (Sheldrick, 1997)'
_computing_structure_solution 'SHELXS-97 (Sheldrick, 1990)'
_diffrn_ambient_temperature 298(2)
_diffrn_measured_fraction_theta_full 0.976
_diffrn_measured_fraction_theta_max 0.976
_diffrn_measurement_device_type 'CCD area detector'
_diffrn_measurement_method 'phi and omega scans'
_diffrn_radiation_monochromator graphite
_diffrn_radiation_source 'fine-focus sealed tube'
_diffrn_radiation_type MoK\a
_diffrn_radiation_wavelength 0.71073
_diffrn_reflns_av_R_equivalents 0.0445
_diffrn_reflns_av_sigmaI/netI 0.1100
_diffrn_reflns_limit_h_max 14
_diffrn_reflns_limit_h_min -14
_diffrn_reflns_limit_k_max 11
_diffrn_reflns_limit_k_min -15
_diffrn_reflns_limit_l_max 19
_diffrn_reflns_limit_l_min -19
_diffrn_reflns_number 11509
_diffrn_reflns_theta_full 25.02
_diffrn_reflns_theta_max 25.02
_diffrn_reflns_theta_min 2.60
_exptl_absorpt_coefficient_mu 2.078
_exptl_absorpt_correction_T_max 0.6694
_exptl_absorpt_correction_T_min 0.4354
_exptl_absorpt_correction_type multi-scan
_exptl_absorpt_process_details sadabs
_exptl_crystal_density_diffrn 1.434
_exptl_crystal_density_method 'not measured'
_exptl_crystal_description block
_exptl_crystal_F_000 1020
_exptl_crystal_size_max 0.48
_exptl_crystal_size_mid 0.45
_exptl_crystal_size_min 0.21
_refine_diff_density_max 1.800
_refine_diff_density_min -1.641
_refine_diff_density_rms 0.150
_refine_ls_extinction_method none
_refine_ls_goodness_of_fit_ref 1.034
_refine_ls_hydrogen_treatment mixed
_refine_ls_matrix_type full
_refine_ls_number_parameters 449
_refine_ls_number_reflns 7950
_refine_ls_number_restraints 0
_refine_ls_restrained_S_all 1.034
_refine_ls_R_factor_all 0.1153
_refine_ls_R_factor_gt 0.0613
_refine_ls_shift/su_max 0.001
_refine_ls_shift/su_mean 0.000
_refine_ls_structure_factor_coef Fsqd
_refine_ls_weighting_details 'calc w=1/[\s^2^(Fo^2^)+(0.0898P)^2^+1.8060P] where P=(Fo^2^+2Fc^2^)/3'
_refine_ls_weighting_scheme calc
_refine_ls_wR_factor_gt 0.1440
_refine_ls_wR_factor_ref 0.1834
_reflns_number_gt 5014
_reflns_number_total 7950
_reflns_threshold_expression >2sigma(I)
_cod_data_source_file c7ra07888a2.cif
_cod_data_source_block 111119f
_cod_depositor_comments
;
The following automatic conversions were performed:

'_symmetry_cell_setting' value 'Triclinic' changed to 'triclinic'
according to
/home/data/users/saulius/crontab/automatic-downloads/rss-feeds/RSC/lib/dictionaries/cif_core.dic
dictionary named 'cif_core.dic' version 2.4.2 from 2011-04-26.

Automatic conversion script
Id: cif_fix_values 4973 2017-02-22 13:04:09Z antanas 
;
_cod_original_sg_symbol_H-M P-1
_cod_database_code 7228997

loop_
_symmetry_equiv_pos_as_xyz
'x, y, z'
'-x, -y, -z'

loop_
_atom_site_label
_atom_site_type_symbol
_atom_site_fract_x
_atom_site_fract_y
_atom_site_fract_z
_atom_site_U_iso_or_equiv
_atom_site_adp_type
_atom_site_occupancy
_atom_site_symmetry_multiplicity
_atom_site_calc_flag
_atom_site_refinement_flags
Ho1 Ho 0.76952(4) 0.23792(4) 0.26594(3) 0.04021(19) Uani 1 1 d .
Cl1 Cl 0.6897(3) 0.0500(2) 0.3174(2) 0.0691(8) Uani 1 1 d .
Cl2 Cl 0.8286(3) 0.4376(3) 0.2052(2) 0.0705(9) Uani 1 1 d .
Cl3 Cl 0.1649(3) 0.0849(4) 0.3138(4) 0.1229(17) Uani 1 1 d .
O1 O 0.6970(5) 0.2659(5) 0.4119(4) 0.0441(16) Uani 1 1 d .
O2 O 0.7048(6) 0.4278(6) 0.4610(5) 0.0521(18) Uani 1 1 d .
O3 O 0.5544(6) 0.3056(6) 0.5563(5) 0.057(2) Uani 1 1 d .
O4 O 0.5779(5) 0.3187(5) 0.2838(4) 0.0446(16) Uani 1 1 d .
O5 O 0.4373(6) 0.4885(6) 0.2670(5) 0.0516(18) Uani 1 1 d .
O6 O 0.3814(5) 0.3336(6) 0.4056(5) 0.0508(18) Uani 1 1 d .
O7 O 0.9390(5) 0.1656(5) 0.1689(4) 0.0446(16) Uani 1 1 d .
O8 O 0.9952(6) -0.0286(6) 0.1564(5) 0.0571(19) Uani 1 1 d .
O9 O 1.0783(6) 0.1235(6) 0.0250(5) 0.057(2) Uani 1 1 d .
O10 O 0.7308(5) 0.2668(5) 0.1296(4) 0.0454(17) Uani 1 1 d .
O11 O 0.8356(6) 0.2893(6) -0.0407(5) 0.061(2) Uani 1 1 d .
O12 O 0.6557(6) 0.2004(6) 0.0371(5) 0.0534(18) Uani 1 1 d .
O13 O 0.9061(6) 0.1686(7) 0.3405(5) 0.081(3) Uani 1 1 d .
H13F H 0.8910 0.1588 0.3977 0.097 Uiso 1 1 d R
H13G H 0.9788 0.1488 0.3180 0.097 Uiso 1 1 d R
O14 O 0.9211(10) 0.1185(10) 0.5149(8) 0.136(4) Uani 1 1 d .
H14E H 0.9788 0.1033 0.4708 0.164 Uiso 1 1 d R
H14F H 0.9033 0.0593 0.5585 0.164 Uiso 1 1 d R
P1 P 0.6314(2) 0.3504(2) 0.45519(18) 0.0396(6) Uani 1 1 d .
P2 P 0.4881(2) 0.3891(2) 0.33188(18) 0.0402(6) Uani 1 1 d .
P3 P 0.9686(2) 0.0937(2) 0.11104(18) 0.0426(6) Uani 1 1 d .
P4 P 0.7633(2) 0.2199(2) 0.05391(17) 0.0425(6) Uani 1 1 d .
C1 C 0.5422(8) 0.4456(8) 0.3922(7) 0.045(3) Uani 1 1 d .
H1A H 0.4760 0.4758 0.4345 0.054 Uiso 1 1 calc R
H1B H 0.5875 0.5055 0.3484 0.054 Uiso 1 1 calc R
C2 C 0.8225(10) 0.4017(10) 0.4653(9) 0.067(3) Uani 1 1 d .
H2 H 0.8605 0.3376 0.4443 0.081 Uiso 1 1 calc R
C3 C 0.8882(13) 0.4977(13) 0.4068(10) 0.108(5) Uani 1 1 d .
H3A H 0.9002 0.5070 0.3436 0.162 Uiso 1 1 calc R
H3B H 0.9626 0.4865 0.4160 0.162 Uiso 1 1 calc R
H3C H 0.8445 0.5619 0.4226 0.162 Uiso 1 1 calc R
C4 C 0.8102(13) 0.3775(13) 0.5647(11) 0.113(5) Uani 1 1 d .
H4A H 0.7637 0.4371 0.5867 0.169 Uiso 1 1 calc R
H4B H 0.8863 0.3686 0.5706 0.169 Uiso 1 1 calc R
H4C H 0.7728 0.3114 0.6000 0.169 Uiso 1 1 calc R
C5 C 0.4953(9) 0.2056(9) 0.5925(8) 0.060(3) Uani 1 1 d .
H5 H 0.4913 0.1859 0.5415 0.072 Uiso 1 1 calc R
C6 C 0.5640(13) 0.1189(12) 0.6410(11) 0.111(6) Uani 1 1 d .
H6A H 0.5551 0.1307 0.6976 0.166 Uiso 1 1 calc R
H6B H 0.6451 0.1191 0.6038 0.166 Uiso 1 1 calc R
H6C H 0.5374 0.0495 0.6536 0.166 Uiso 1 1 calc R
C7 C 0.3762(11) 0.2323(12) 0.6499(10) 0.100(5) Uani 1 1 d .
H7A H 0.3414 0.1658 0.6895 0.150 Uiso 1 1 calc R
H7B H 0.3299 0.2743 0.6115 0.150 Uiso 1 1 calc R
H7C H 0.3794 0.2742 0.6864 0.150 Uiso 1 1 calc R
C8 C 0.5164(10) 0.5559(10) 0.1852(8) 0.063(3) Uani 1 1 d .
H8 H 0.5932 0.5461 0.1928 0.076 Uiso 1 1 calc R
C9 C 0.5286(12) 0.5222(11) 0.1050(9) 0.091(4) Uani 1 1 d .
H9A H 0.5614 0.4473 0.1138 0.137 Uiso 1 1 calc R
H9B H 0.5792 0.5680 0.0506 0.137 Uiso 1 1 calc R
H9C H 0.4530 0.5294 0.0986 0.137 Uiso 1 1 calc R
C10 C 0.4626(14) 0.6753(10) 0.1793(11) 0.106(5) Uani 1 1 d .
H10A H 0.5163 0.7248 0.1312 0.160 Uiso 1 1 calc R
H10B H 0.4476 0.6883 0.2367 0.160 Uiso 1 1 calc R
H10C H 0.3906 0.6870 0.1664 0.160 Uiso 1 1 calc R
C11 C 0.3180(9) 0.2651(10) 0.3862(8) 0.058(3) Uani 1 1 d .
H11 H 0.3435 0.2771 0.3199 0.070 Uiso 1 1 calc R
C12 C 0.3473(13) 0.1483(12) 0.4323(11) 0.106(5) Uani 1 1 d .
H12A H 0.3209 0.1358 0.4975 0.159 Uiso 1 1 calc R
H12B H 0.4306 0.1306 0.4111 0.159 Uiso 1 1 calc R
H12C H 0.3095 0.1029 0.4184 0.159 Uiso 1 1 calc R
C13 C 0.1915(11) 0.3024(12) 0.4188(11) 0.103(5) Uani 1 1 d .
H13A H 0.1516 0.2848 0.3860 0.155 Uiso 1 1 calc R
H13B H 0.1819 0.3802 0.4081 0.155 Uiso 1 1 calc R
H13C H 0.1592 0.2665 0.4832 0.155 Uiso 1 1 calc R
C14 C 0.8508(9) 0.0917(8) 0.0736(7) 0.053(3) Uani 1 1 d .
H14A H 0.8829 0.0714 0.0173 0.063 Uiso 1 1 calc R
H14B H 0.8012 0.0360 0.1195 0.063 Uiso 1 1 calc R
C15 C 1.0507(10) -0.0708(10) 0.2268(8) 0.065(3) Uani 1 1 d .
H15 H 1.0505 -0.0109 0.2496 0.078 Uiso 1 1 calc R
C16 C 1.1756(11) -0.1131(13) 0.1859(10) 0.106(5) Uani 1 1 d .
H16A H 1.1772 -0.1696 0.1609 0.159 Uiso 1 1 calc R
H16B H 1.2122 -0.1423 0.2327 0.159 Uiso 1 1 calc R
H16C H 1.2173 -0.0542 0.1382 0.159 Uiso 1 1 calc R
C17 C 0.9819(14) -0.1536(14) 0.3016(11) 0.130(7) Uani 1 1 d .
H17A H 0.9357 -0.1810 0.2795 0.195 Uiso 1 1 calc R
H17B H 0.9312 -0.1220 0.3489 0.195 Uiso 1 1 calc R
H17C H 1.0332 -0.2126 0.3259 0.195 Uiso 1 1 calc R
C18 C 1.1221(11) 0.2287(10) -0.0177(9) 0.073(4) Uani 1 1 d .
H18 H 1.0576 0.2846 -0.0031 0.088 Uiso 1 1 calc R
C19 C 1.2140(13) 0.2341(14) 0.0174(12) 0.118(6) Uani 1 1 d .
H19A H 1.2773 0.1790 0.0042 0.177 Uiso 1 1 calc R
H19B H 1.1819 0.2218 0.0825 0.177 Uiso 1 1 calc R
H19C H 1.2426 0.3051 -0.0117 0.177 Uiso 1 1 calc R
C20 C 1.1638(14) 0.2461(12) -0.1183(10) 0.119(6) Uani 1 1 d .
H20A H 1.2337 0.1985 -0.1345 0.178 Uiso 1 1 calc R
H20B H 1.1803 0.3209 -0.1500 0.178 Uiso 1 1 calc R
H20C H 1.1044 0.2303 -0.1353 0.178 Uiso 1 1 calc R
C21 C 0.8055(11) 0.4059(10) -0.0773(8) 0.072(4) Uani 1 1 d .
H21 H 0.7207 0.4226 -0.0524 0.086 Uiso 1 1 calc R
C22 C 0.8401(14) 0.4297(13) -0.1790(10) 0.113(6) Uani 1 1 d .
H22A H 0.9187 0.3981 -0.2019 0.170 Uiso 1 1 calc R
H22B H 0.8360 0.5075 -0.2075 0.170 Uiso 1 1 calc R
H22C H 0.7878 0.3988 -0.1929 0.170 Uiso 1 1 calc R
C23 C 0.8668(13) 0.4709(11) -0.0505(10) 0.093(5) Uani 1 1 d .
H23A H 0.8442 0.4506 0.0151 0.140 Uiso 1 1 calc R
H23B H 0.8450 0.5477 -0.0740 0.140 Uiso 1 1 calc R
H23C H 0.9500 0.4559 -0.0756 0.140 Uiso 1 1 calc R
C24 C 0.5600(10) 0.1438(10) 0.1119(8) 0.062(3) Uani 1 1 d .
H24 H 0.5857 0.1090 0.1659 0.074 Uiso 1 1 calc R
C25 C 0.5343(14) 0.0555(13) 0.0849(11) 0.108(5) Uani 1 1 d .
H25A H 0.5073 0.0882 0.0330 0.162 Uiso 1 1 calc R
H25B H 0.4749 0.0143 0.1353 0.162 Uiso 1 1 calc R
H25C H 0.6043 0.0077 0.0693 0.162 Uiso 1 1 calc R
C26 C 0.4580(11) 0.2245(12) 0.1348(10) 0.097(5) Uani 1 1 d .
H26A H 0.4776 0.2732 0.1582 0.146 Uiso 1 1 calc R
H26B H 0.3927 0.1866 0.1804 0.146 Uiso 1 1 calc R
H26C H 0.4377 0.2659 0.0806 0.146 Uiso 1 1 calc R

loop_
_atom_site_aniso_label
_atom_site_aniso_U_11
_atom_site_aniso_U_22
_atom_site_aniso_U_33
_atom_site_aniso_U_23
_atom_site_aniso_U_13
_atom_site_aniso_U_12
Ho1 0.0386(3) 0.0462(3) 0.0384(3) -0.0225(2) -0.0081(2) -0.00023(19)
Cl1 0.077(2) 0.0496(17) 0.072(2) -0.0146(16) -0.0109(16) -0.0181(14)
Cl2 0.076(2) 0.066(2) 0.072(2) -0.0246(17) -0.0075(16) -0.0340(16)
Cl3 0.077(3) 0.171(4) 0.174(5) -0.104(4) -0.073(3) 0.030(3)
O1 0.046(4) 0.052(4) 0.038(4) -0.022(3) -0.018(3) 0.010(3)
O2 0.046(4) 0.058(5) 0.069(5) -0.033(4) -0.025(4) -0.001(3)
O3 0.064(5) 0.051(5) 0.052(5) -0.026(4) -0.002(4) -0.013(4)
O4 0.043(4) 0.056(4) 0.044(4) -0.028(4) -0.014(3) -0.001(3)
O5 0.045(4) 0.060(5) 0.050(5) -0.018(4) -0.018(4) 0.001(3)
O6 0.044(4) 0.062(5) 0.052(4) -0.030(4) -0.007(3) -0.012(3)
O7 0.039(4) 0.053(4) 0.049(4) -0.029(4) -0.015(3) 0.004(3)
O8 0.069(5) 0.055(5) 0.060(5) -0.022(4) -0.039(4) 0.011(4)
O9 0.054(4) 0.064(5) 0.054(5) -0.033(4) -0.004(4) -0.006(4)
O10 0.048(4) 0.046(4) 0.045(4) -0.024(3) -0.012(3) 0.003(3)
O11 0.066(5) 0.067(5) 0.041(4) -0.018(4) -0.009(4) 0.000(4)
O12 0.053(4) 0.066(5) 0.040(4) -0.009(4) -0.018(4) -0.011(4)
O13 0.062(5) 0.133(8) 0.062(5) -0.064(6) -0.034(4) 0.045(5)
O14 0.152(10) 0.150(11) 0.105(9) -0.055(8) -0.060(8) 0.053(8)
P1 0.0365(14) 0.0421(15) 0.0431(15) -0.0229(13) -0.0094(12) 0.0011(11)
P2 0.0335(13) 0.0468(16) 0.0448(15) -0.0215(13) -0.0135(12) 0.0018(11)
P3 0.0409(15) 0.0480(16) 0.0425(15) -0.0247(14) -0.0111(12) 0.0030(12)
P4 0.0429(15) 0.0511(17) 0.0367(15) -0.0177(13) -0.0140(12) -0.0014(12)
C1 0.042(6) 0.053(6) 0.052(6) -0.033(5) -0.011(5) -0.008(5)
C2 0.064(8) 0.071(9) 0.082(9) -0.041(8) -0.026(7) -0.003(6)
C3 0.095(11) 0.133(15) 0.101(12) -0.022(11) -0.030(10) -0.044(10)
C4 0.108(13) 0.118(14) 0.114(14) -0.007(11) -0.061(11) -0.017(10)
C5 0.058(7) 0.056(7) 0.061(8) -0.026(6) -0.005(6) -0.007(6)
C6 0.109(12) 0.073(10) 0.116(14) 0.008(10) -0.030(11) -0.015(9)
C7 0.080(10) 0.088(11) 0.104(12) -0.041(9) 0.023(9) -0.026(8)
C8 0.054(7) 0.067(8) 0.059(8) -0.015(7) -0.018(6) 0.007(6)
C9 0.095(11) 0.090(11) 0.065(9) -0.015(8) -0.013(8) 0.001(8)
C10 0.122(13) 0.053(9) 0.106(13) -0.005(8) -0.019(10) 0.002(8)
C11 0.059(7) 0.070(8) 0.057(7) -0.025(6) -0.018(6) -0.020(6)
C12 0.118(13) 0.081(11) 0.138(15) -0.035(11) -0.060(11) -0.011(9)
C13 0.064(9) 0.112(13) 0.150(15) -0.057(11) -0.039(10) -0.005(8)
C14 0.058(7) 0.056(7) 0.048(6) -0.025(6) -0.013(5) -0.002(5)
C15 0.073(8) 0.065(8) 0.060(8) -0.024(7) -0.027(7) 0.008(6)
C16 0.080(10) 0.123(14) 0.103(13) -0.026(11) -0.044(9) 0.027(9)
C17 0.108(13) 0.125(15) 0.093(13) 0.014(12) -0.026(11) 0.022(11)
C18 0.067(8) 0.066(9) 0.071(9) -0.027(7) -0.001(7) -0.004(6)
C19 0.096(12) 0.136(16) 0.134(16) -0.056(13) -0.020(11) -0.039(11)
C20 0.126(14) 0.089(12) 0.083(12) -0.007(10) 0.018(10) -0.018(10)
C21 0.071(8) 0.069(9) 0.045(7) 0.001(7) -0.006(6) 0.001(7)
C22 0.139(15) 0.092(12) 0.074(11) -0.001(9) -0.020(10) -0.009(10)
C23 0.119(12) 0.064(9) 0.085(11) -0.016(8) -0.021(9) -0.017(8)
C24 0.065(8) 0.076(9) 0.055(7) -0.012(7) -0.034(6) -0.014(6)
C25 0.123(13) 0.101(12) 0.116(13) -0.033(10) -0.037(11) -0.042(10)
C26 0.072(9) 0.113(13) 0.089(11) -0.027(10) -0.001(8) -0.026(9)

loop_
_atom_type_symbol
_atom_type_description
_atom_type_scat_dispersion_real
_atom_type_scat_dispersion_imag
_atom_type_scat_source
C C 0.0033 0.0016 'International Tables Vol C Tables 4.2.6.8 and 6.1.1.4'
H H 0.0000 0.0000 'International Tables Vol C Tables 4.2.6.8 and 6.1.1.4'
O O 0.0106 0.0060 'International Tables Vol C Tables 4.2.6.8 and 6.1.1.4'
P P 0.1023 0.0942 'International Tables Vol C Tables 4.2.6.8 and 6.1.1.4'
Cl Cl 0.1484 0.1585 'International Tables Vol C Tables 4.2.6.8 and 6.1.1.4'
Ho Ho -0.2175 4.6783 'International Tables Vol C Tables 4.2.6.8 and 6.1.1.4'

loop_
_geom_angle_atom_site_label_1
_geom_angle_atom_site_label_2
_geom_angle_atom_site_label_3
_geom_angle
O13 Ho1 O4 143.2(2)
O13 Ho1 O10 145.0(2)
O4 Ho1 O10 71.9(2)
O13 Ho1 O7 71.2(2)
O4 Ho1 O7 145.5(2)
O10 Ho1 O7 73.7(2)
O13 Ho1 O1 69.5(2)
O4 Ho1 O1 73.8(2)
O10 Ho1 O1 145.5(2)
O7 Ho1 O1 140.7(2)
O13 Ho1 Cl1 93.2(2)
O4 Ho1 Cl1 87.95(17)
O10 Ho1 Cl1 84.98(17)
O7 Ho1 Cl1 86.75(17)
O1 Ho1 Cl1 96.70(17)
O13 Ho1 Cl2 94.0(2)
O4 Ho1 Cl2 85.87(17)
O10 Ho1 Cl2 89.49(17)
O7 Ho1 Cl2 96.21(17)
O1 Ho1 Cl2 85.22(17)
Cl1 Ho1 Cl2 172.75(11)
P1 O1 Ho1 139.7(4)
C2 O2 P1 126.3(6)
C5 O3 P1 124.0(6)
P2 O4 Ho1 142.1(4)
C8 O5 P2 119.5(6)
C11 O6 P2 121.2(6)
P3 O7 Ho1 137.9(4)
C15 O8 P3 123.9(7)
C18 O9 P3 125.7(7)
P4 O10 Ho1 140.7(4)
C21 O11 P4 122.6(7)
C24 O12 P4 121.5(6)
Ho1 O13 H13F 123.9
Ho1 O13 H13G 128.2
H13F O13 H13G 107.9
H14E O14 H14F 108.8
O1 P1 O2 116.2(4)
O1 P1 O3 114.3(4)
O2 P1 O3 102.6(4)
O1 P1 C1 112.1(4)
O2 P1 C1 101.5(4)
O3 P1 C1 108.9(4)
O4 P2 O6 115.7(4)
O4 P2 O5 113.2(4)
O6 P2 O5 105.1(4)
O4 P2 C1 112.4(4)
O6 P2 C1 103.8(4)
O5 P2 C1 105.8(5)
O7 P3 O8 116.3(4)
O7 P3 O9 113.2(4)
O8 P3 O9 104.0(4)
O7 P3 C14 112.8(4)
O8 P3 C14 101.4(4)
O9 P3 C14 108.0(5)
O10 P4 O11 116.0(4)
O10 P4 O12 112.5(4)
O11 P4 O12 103.9(4)
O10 P4 C14 112.1(4)
O11 P4 C14 104.2(5)
O12 P4 C14 107.3(4)
P2 C1 P1 114.8(5)
P2 C1 H1A 108.6
P1 C1 H1A 108.6
P2 C1 H1B 108.6
P1 C1 H1B 108.6
H1A C1 H1B 107.5
O2 C2 C3 108.1(11)
O2 C2 C4 105.8(10)
C3 C2 C4 111.7(11)
O2 C2 H2 110.4
C3 C2 H2 110.4
C4 C2 H2 110.4
C2 C3 H3A 109.5
C2 C3 H3B 109.5
H3A C3 H3B 109.5
C2 C3 H3C 109.5
H3A C3 H3C 109.5
H3B C3 H3C 109.5
C2 C4 H4A 109.5
C2 C4 H4B 109.5
H4A C4 H4B 109.5
C2 C4 H4C 109.5
H4A C4 H4C 109.5
H4B C4 H4C 109.5
C6 C5 O3 107.8(10)
C6 C5 C7 114.6(12)
O3 C5 C7 106.1(9)
C6 C5 H5 109.4
O3 C5 H5 109.4
C7 C5 H5 109.4
C5 C6 H6A 109.5
C5 C6 H6B 109.5
H6A C6 H6B 109.5
C5 C6 H6C 109.5
H6A C6 H6C 109.5
H6B C6 H6C 109.5
C5 C7 H7A 109.5
C5 C7 H7B 109.5
H7A C7 H7B 109.5
C5 C7 H7C 109.5
H7A C7 H7C 109.5
H7B C7 H7C 109.5
O5 C8 C9 109.4(10)
O5 C8 C10 105.4(9)
C9 C8 C10 114.2(12)
O5 C8 H8 109.3
C9 C8 H8 109.3
C10 C8 H8 109.3
C8 C9 H9A 109.5
C8 C9 H9B 109.5
H9A C9 H9B 109.5
C8 C9 H9C 109.5
H9A C9 H9C 109.5
H9B C9 H9C 109.5
C8 C10 H10A 109.5
C8 C10 H10B 109.5
H10A C10 H10B 109.5
C8 C10 H10C 109.5
H10A C10 H10C 109.5
H10B C10 H10C 109.5
C12 C11 C13 113.6(11)
C12 C11 O6 108.5(10)
C13 C11 O6 106.9(9)
C12 C11 H11 109.2
C13 C11 H11 109.2
O6 C11 H11 109.2
C11 C12 H12A 109.5
C11 C12 H12B 109.5
H12A C12 H12B 109.5
C11 C12 H12C 109.5
H12A C12 H12C 109.5
H12B C12 H12C 109.5
C11 C13 H13A 109.5
C11 C13 H13B 109.5
H13A C13 H13B 109.5
C11 C13 H13C 109.5
H13A C13 H13C 109.5
H13B C13 H13C 109.5
P4 C14 P3 113.6(5)
P4 C14 H14A 108.8
P3 C14 H14A 108.8
P4 C14 H14B 108.8
P3 C14 H14B 108.8
H14A C14 H14B 107.7
C17 C15 O8 108.1(11)
C17 C15 C16 113.3(12)
O8 C15 C16 109.3(10)
C17 C15 H15 108.7
O8 C15 H15 108.7
C16 C15 H15 108.7
C15 C16 H16A 109.5
C15 C16 H16B 109.5
H16A C16 H16B 109.5
C15 C16 H16C 109.5
H16A C16 H16C 109.5
H16B C16 H16C 109.5
C15 C17 H17A 109.5
C15 C17 H17B 109.5
H17A C17 H17B 109.5
C15 C17 H17C 109.5
H17A C17 H17C 109.5
H17B C17 H17C 109.5
O9 C18 C19 110.3(12)
O9 C18 C20 106.8(10)
C19 C18 C20 113.5(12)
O9 C18 H18 108.7
C19 C18 H18 108.7
C20 C18 H18 108.7
C18 C19 H19A 109.5
C18 C19 H19B 109.5
H19A C19 H19B 109.5
C18 C19 H19C 109.5
H19A C19 H19C 109.5
H19B C19 H19C 109.5
C18 C20 H20A 109.5
C18 C20 H20B 109.5
H20A C20 H20B 109.5
C18 C20 H20C 109.5
H20A C20 H20C 109.5
H20B C20 H20C 109.5
O11 C21 C22 106.5(10)
O11 C21 C23 110.2(11)
C22 C21 C23 112.7(11)
O11 C21 H21 109.1
C22 C21 H21 109.1
C23 C21 H21 109.1
C21 C22 H22A 109.5
C21 C22 H22B 109.5
H22A C22 H22B 109.5
C21 C22 H22C 109.5
H22A C22 H22C 109.5
H22B C22 H22C 109.5
C21 C23 H23A 109.5
C21 C23 H23B 109.5
H23A C23 H23B 109.5
C21 C23 H23C 109.5
H23A C23 H23C 109.5
H23B C23 H23C 109.5
O12 C24 C26 109.4(10)
O12 C24 C25 108.6(10)
C26 C24 C25 113.8(11)
O12 C24 H24 108.3
C26 C24 H24 108.3
C25 C24 H24 108.3
C24 C25 H25A 109.5
C24 C25 H25B 109.5
H25A C25 H25B 109.5
C24 C25 H25C 109.5
H25A C25 H25C 109.5
H25B C25 H25C 109.5
C24 C26 H26A 109.5
C24 C26 H26B 109.5
H26A C26 H26B 109.5
C24 C26 H26C 109.5
H26A C26 H26C 109.5
H26B C26 H26C 109.5

loop_
_geom_bond_atom_site_label_1
_geom_bond_atom_site_label_2
_geom_bond_distance
Ho1 O13 2.299(7)
Ho1 O4 2.333(6)
Ho1 O10 2.353(6)
Ho1 O7 2.357(6)
Ho1 O1 2.362(6)
Ho1 Cl1 2.591(3)
Ho1 Cl2 2.611(3)
O1 P1 1.459(6)
O2 C2 1.445(13)
O2 P1 1.545(6)
O3 C5 1.465(12)
O3 P1 1.548(7)
O4 P2 1.458(6)
O5 C8 1.452(13)
O5 P2 1.551(7)
O6 C11 1.486(11)
O6 P2 1.531(7)
O7 P3 1.466(6)
O8 C15 1.449(13)
O8 P3 1.533(7)
O9 C18 1.430(13)
O9 P3 1.552(7)
O10 P4 1.467(6)
O11 C21 1.453(14)
O11 P4 1.540(8)
O12 C24 1.456(12)
O12 P4 1.542(7)
O13 H13F 0.8565
O13 H13G 0.8548
O14 H14E 0.8556
O14 H14F 0.8537
P1 C1 1.790(11)
P2 C1 1.789(8)
P3 C14 1.788(11)
P4 C14 1.787(10)
C1 H1A 0.9700
C1 H1B 0.9700
C2 C3 1.474(17)
C2 C4 1.506(18)
C2 H2 0.9800
C3 H3A 0.9600
C3 H3B 0.9600
C3 H3C 0.9600
C4 H4A 0.9600
C4 H4B 0.9600
C4 H4C 0.9600
C5 C6 1.451(17)
C5 C7 1.470(15)
C5 H5 0.9800
C6 H6A 0.9600
C6 H6B 0.9600
C6 H6C 0.9600
C7 H7A 0.9600
C7 H7B 0.9600
C7 H7C 0.9600
C8 C9 1.481(16)
C8 C10 1.547(16)
C8 H8 0.9800
C9 H9A 0.9600
C9 H9B 0.9600
C9 H9C 0.9600
C10 H10A 0.9600
C10 H10B 0.9600
C10 H10C 0.9600
C11 C12 1.484(17)
C11 C13 1.485(16)
C11 H11 0.9800
C12 H12A 0.9600
C12 H12B 0.9600
C12 H12C 0.9600
C13 H13A 0.9600
C13 H13B 0.9600
C13 H13C 0.9600
C14 H14A 0.9700
C14 H14B 0.9700
C15 C17 1.448(17)
C15 C16 1.505(16)
C15 H15 0.9800
C16 H16A 0.9600
C16 H16B 0.9600
C16 H16C 0.9600
C17 H17A 0.9600
C17 H17B 0.9600
C17 H17C 0.9600
C18 C19 1.477(19)
C18 C20 1.486(18)
C18 H18 0.9800
C19 H19A 0.9600
C19 H19B 0.9600
C19 H19C 0.9600
C20 H20A 0.9600
C20 H20B 0.9600
C20 H20C 0.9600
C21 C22 1.498(18)
C21 C23 1.511(18)
C21 H21 0.9800
C22 H22A 0.9600
C22 H22B 0.9600
C22 H22C 0.9600
C23 H23A 0.9600
C23 H23B 0.9600
C23 H23C 0.9600
C24 C26 1.484(16)
C24 C25 1.502(16)
C24 H24 0.9800
C25 H25A 0.9600
C25 H25B 0.9600
C25 H25C 0.9600
C26 H26A 0.9600
C26 H26B 0.9600
C26 H26C 0.9600

loop_
_geom_torsion_atom_site_label_1
_geom_torsion_atom_site_label_2
_geom_torsion_atom_site_label_3
_geom_torsion_atom_site_label_4
_geom_torsion
O13 Ho1 O1 P1 137.9(7)
O4 Ho1 O1 P1 -45.2(6)
O10 Ho1 O1 P1 -40.2(8)
O7 Ho1 O1 P1 135.8(5)
Cl1 Ho1 O1 P1 -131.1(6)
Cl2 Ho1 O1 P1 41.9(6)
O13 Ho1 O4 P2 30.5(9)
O10 Ho1 O4 P2 -151.4(7)
O7 Ho1 O4 P2 -155.6(6)
O1 Ho1 O4 P2 25.6(7)
Cl1 Ho1 O4 P2 123.2(7)
Cl2 Ho1 O4 P2 -60.6(7)
O13 Ho1 O7 P3 132.6(7)
O4 Ho1 O7 P3 -43.6(8)
O10 Ho1 O7 P3 -47.7(6)
O1 Ho1 O7 P3 134.6(5)
Cl1 Ho1 O7 P3 38.0(6)
Cl2 Ho1 O7 P3 -135.3(6)
O13 Ho1 O10 P4 28.6(9)
O4 Ho1 O10 P4 -149.4(7)
O7 Ho1 O10 P4 28.1(6)
O1 Ho1 O10 P4 -154.5(5)
Cl1 Ho1 O10 P4 -60.0(6)
Cl2 Ho1 O10 P4 124.7(6)
Ho1 O1 P1 O2 -92.1(6)
Ho1 O1 P1 O3 148.6(5)
Ho1 O1 P1 C1 24.1(7)
C2 O2 P1 O1 -28.0(10)
C2 O2 P1 O3 97.5(9)
C2 O2 P1 C1 -149.9(9)
C5 O3 P1 O1 -34.0(10)
C5 O3 P1 O2 -160.7(8)
C5 O3 P1 C1 92.3(9)
Ho1 O4 P2 O6 -111.4(6)
Ho1 O4 P2 O5 127.2(6)
Ho1 O4 P2 C1 7.5(9)
C11 O6 P2 O4 -49.4(9)
C11 O6 P2 O5 76.2(8)
C11 O6 P2 C1 -173.0(8)
C8 O5 P2 O4 -49.0(8)
C8 O5 P2 O6 -176.2(7)
C8 O5 P2 C1 74.4(8)
Ho1 O7 P3 O8 -91.9(7)
Ho1 O7 P3 O9 147.7(6)
Ho1 O7 P3 C14 24.6(8)
C15 O8 P3 O7 -33.0(9)
C15 O8 P3 O9 92.2(8)
C15 O8 P3 C14 -155.8(8)
C18 O9 P3 O7 -24.1(11)
C18 O9 P3 O8 -151.3(9)
C18 O9 P3 C14 101.6(10)
Ho1 O10 P4 O11 -111.8(6)
Ho1 O10 P4 O12 128.7(6)
Ho1 O10 P4 C14 7.6(8)
C21 O11 P4 O10 -46.3(10)
C21 O11 P4 O12 77.7(9)
C21 O11 P4 C14 -170.0(9)
C24 O12 P4 O10 -49.3(9)
C24 O12 P4 O11 -175.5(8)
C24 O12 P4 C14 74.5(9)
O4 P2 C1 P1 -44.2(7)
O6 P2 C1 P1 81.5(6)
O5 P2 C1 P1 -168.2(5)
O1 P1 C1 P2 31.3(7)
O2 P1 C1 P2 156.0(5)
O3 P1 C1 P2 -96.2(6)
P1 O2 C2 C3 139.3(9)
P1 O2 C2 C4 -100.9(10)
P1 O3 C5 C6 101.2(11)
P1 O3 C5 C7 -135.5(10)
P2 O5 C8 C9 98.5(10)
P2 O5 C8 C10 -138.4(9)
P2 O6 C11 C12 105.9(10)
P2 O6 C11 C13 -131.1(9)
O10 P4 C14 P3 -47.3(7)
O11 P4 C14 P3 78.9(6)
O12 P4 C14 P3 -171.3(5)
O7 P3 C14 P4 33.9(7)
O8 P3 C14 P4 159.1(5)
O9 P3 C14 P4 -92.0(6)
P3 O8 C15 C17 130.9(10)
P3 O8 C15 C16 -105.2(10)
P3 O9 C18 C19 94.6(12)
P3 O9 C18 C20 -141.7(10)
P4 O11 C21 C22 -146.6(9)
P4 O11 C21 C23 90.9(11)
P4 O12 C24 C26 105.2(10)
P4 O12 C24 C25 -130.1(10)
